data_1537474
loop_
_publ_author_name
'Juza, R.'
'Jacobs, H.'
'Klose, W.'

_publ_section_title
;
 Die Kristallstrukturen der Tieftemperaturmodifikationen von Rb N H2 und K
 N H2
;
_journal_name_full Naturwissenschaften
_journal_page_first 35
_journal_page_last 36
_journal_volume 49
_journal_year 1962
_chemical_formula_sum 'H2 N Rb'
_chemical_name_systematic 'Rb (N H2)'
_space_group_IT_number 11
_symmetry_space_group_name_Hall '-P 2yb'
_symmetry_space_group_name_H-M 'P 1 21/m 1'
_cell_angle_alpha 90
_cell_angle_beta 97.8
_cell_angle_gamma 90
_cell_formula_units_Z 2
_cell_length_a 4.85
_cell_length_b 4.418
_cell_length_c 6.402
_cell_volume 135.908
_citation_journal_id_ASTM NATWAY
_cod_data_source_file Juza_NATWAY_1962_1852.cif
_cod_data_source_block H2N1Rb1
_cod_original_cell_volume 135.9084
_cod_original_formula_sum 'H2 N1 Rb1'
_cod_database_code 1537474

loop_
_symmetry_equiv_pos_as_xyz
x,y,z
-x,y+1/2,-z
-x,-y,-z
x,-y-1/2,z

loop_
_atom_site_label
_atom_site_type_symbol
_atom_site_fract_x
_atom_site_fract_y
_atom_site_fract_z
_atom_site_occupancy
_atom_site_U_iso_or_equiv
_atom_site_attached_hydrogens
Rb1 Rb+1 -0.203 0.25 0.295 1 0.0 0
N1 N-3 -0.29 0.25 0.79 1 0.0 2
